data_4083579
loop_
_publ_author_name
'Saxena, Priya'
'Thirupathi, Natesan'
'Nethaji, Munirathinam'

_publ_contact_author 'Thirupathi N.'
_publ_section_title
;
 Mono- and Dialkyne Insertion Reactions of
 CyclopalladatedN,N&#x2032;,N&#x2033;-Triarylguanidines
 [\k2(C,N)Pd(\m-Br)]2andcis-/trans-[\k2(C,N)Pd(Lewis Base)Br]. Scaffolds
 for Enlarged, Rearranged, and Zwitterionic Palladacycles through Ring
 Contraction cum Amine--Imine Tautomerization
;
_journal_issue 12
_journal_name_full Organometallics
_journal_page_first 3182
_journal_paper_doi 10.1021/om500423q
_journal_volume 33
_journal_year 2014
_chemical_formula_moiety 'C41 H45 Br N4 O8 Pd, H2 O'
_chemical_formula_sum 'C41 H45 Br N4 O9 Pd'
_chemical_formula_weight 924.12
_chemical_name_systematic
;
 ?
;
_space_group_IT_number 15
_symmetry_cell_setting monoclinic
_symmetry_space_group_name_Hall '-C 2yc'
_symmetry_space_group_name_H-M 'C 1 2/c 1'
_atom_sites_solution_hydrogens geom
_atom_sites_solution_primary direct
_atom_sites_solution_secondary difmap
_audit_creation_method SHELXL-97
_cell_angle_alpha 90.00
_cell_angle_beta 98.800(3)
_cell_angle_gamma 90.00
_cell_formula_units_Z 8
_cell_length_a 27.9205(8)
_cell_length_b 11.6811(5)
_cell_length_c 25.6963(7)
_cell_measurement_temperature 298(2)
_cell_measurement_theta_max 26.37
_cell_measurement_theta_min 2.95
_cell_volume 8282.0(5)
_computing_cell_refinement 'CrysAlisPro, Oxford Diffraction Ltd.'
_computing_data_collection 'CrysAlisPro, Oxford Diffraction Ltd.'
_computing_data_reduction 'CrysAlisPro, Oxford Diffraction Ltd.'
_computing_molecular_graphics 'OLEX 2-1.2'
_computing_publication_material 'WINGX V1.80.01'
_computing_structure_refinement 'SHELXL-97 (Sheldrick, 2008)'
_computing_structure_solution SIR-92
_diffrn_ambient_temperature 298(2)
_diffrn_detector_area_resol_mean 0.3703
_diffrn_measured_fraction_theta_full 0.999
_diffrn_measured_fraction_theta_max 0.999
_diffrn_measurement_device_type 'Sapphire-3 CCD detector'
_diffrn_measurement_method 'OMEGA SCAN'
_diffrn_radiation_monochromator graphite
_diffrn_radiation_source 'fine-focus sealed tube'
_diffrn_radiation_type MoK\a
_diffrn_radiation_wavelength 0.71073
_diffrn_reflns_av_R_equivalents 0.0285
_diffrn_reflns_av_sigmaI/netI 0.0178
_diffrn_reflns_limit_h_max 34
_diffrn_reflns_limit_h_min -34
_diffrn_reflns_limit_k_max 14
_diffrn_reflns_limit_k_min -14
_diffrn_reflns_limit_l_max 32
_diffrn_reflns_limit_l_min -31
_diffrn_reflns_number 60341
_diffrn_reflns_theta_full 26.37
_diffrn_reflns_theta_max 26.37
_diffrn_reflns_theta_min 2.95
_exptl_absorpt_coefficient_mu 1.471
_exptl_absorpt_correction_T_max 0.7284
_exptl_absorpt_correction_T_min 0.7009
_exptl_absorpt_correction_type empirical
_exptl_absorpt_process_details 'CrysAlisPro 1.171.34.40 (2006)'
_exptl_crystal_colour YELLOW
_exptl_crystal_density_diffrn 1.482
_exptl_crystal_density_method 'not measured'
_exptl_crystal_description IRREGULAR
_exptl_crystal_F_000 3776
_exptl_crystal_size_max 0.26
_exptl_crystal_size_mid 0.24
_exptl_crystal_size_min 0.23
_refine_diff_density_max 1.309
_refine_diff_density_min -0.905
_refine_diff_density_rms 0.069
_refine_ls_extinction_method none
_refine_ls_goodness_of_fit_ref 1.099
_refine_ls_hydrogen_treatment mixed
_refine_ls_matrix_type full
_refine_ls_number_parameters 522
_refine_ls_number_reflns 8454
_refine_ls_number_restraints 0
_refine_ls_restrained_S_all 1.099
_refine_ls_R_factor_all 0.0499
_refine_ls_R_factor_gt 0.0425
_refine_ls_shift/su_max 0.026
_refine_ls_shift/su_mean 0.000
_refine_ls_structure_factor_coef Fsqd
_refine_ls_weighting_details 'calc w=1/[\s^2^(Fo^2^)+(0.0482P)^2^+24.3006P] where P=(Fo^2^+2Fc^2^)/3'
_refine_ls_weighting_scheme calc
_refine_ls_wR_factor_gt 0.1068
_refine_ls_wR_factor_ref 0.1118
_reflns_number_gt 7538
_reflns_number_total 8454
_reflns_threshold_expression >2\s(I)
_cod_data_source_file om500423q_si_002.cif
_cod_data_source_block 3.H2O
_cod_depositor_comments
;
The following automatic conversions were performed:

'_symmetry_cell_setting' value 'MONOCLINIC' changed to 'monoclinic'
according to
/usr/data/users/saulius/crontab/automatic-downloads/rss-feeds/ACS/lib/dictionaries/cif_core.dic
dictionary named 'cif_core.dic' version 2.4.2 from
2011-04-26.

'_exptl_absorpt_correction_type' value 'EMPIRICAL'
changed to 'empirical' according to
/usr/data/users/saulius/crontab/automatic-downloads/rss-feeds/ACS/lib/dictionaries/cif_core.dic
dictionary named 'cif_core.dic' version 2.4.2 from 2011-04-26.

Automatic conversion script
Id: cif_fix_values 2281 2013-09-26 08:29:07Z andrius 

 Adding full bibliography for 4083571--4083582.cif.
;
_cod_original_sg_symbol_H-M C2/c
_cod_database_code 4083579

loop_
_symmetry_equiv_pos_as_xyz
'x, y, z'
'-x, y, -z+1/2'
'x+1/2, y+1/2, z'
'-x+1/2, y+1/2, -z+1/2'
'-x, -y, -z'
'x, -y, z-1/2'
'-x+1/2, -y+1/2, -z'
'x+1/2, -y+1/2, z-1/2'

loop_
_atom_site_label
_atom_site_type_symbol
_atom_site_fract_x
_atom_site_fract_y
_atom_site_fract_z
_atom_site_U_iso_or_equiv
_atom_site_adp_type
_atom_site_occupancy
_atom_site_symmetry_multiplicity
_atom_site_calc_flag
_atom_site_refinement_flags
Pd1 Pd 0.660825(9) 0.29927(2) 0.824726(9) 0.03605(9) Uani 1 1 d .
Br1 Br 0.68159(2) 0.47048(4) 0.884780(18) 0.07104(16) Uani 1 1 d .
O1 O 0.62595(10) 0.2657(3) 0.96467(10) 0.0571(7) Uani 1 1 d .
O2 O 0.57619(9) 0.3104(2) 0.89047(10) 0.0465(6) Uani 1 1 d .
O3 O 0.54300(8) 0.0839(2) 0.90075(9) 0.0411(5) Uani 1 1 d .
O4 O 0.53330(8) 0.1248(2) 0.81494(9) 0.0473(6) Uani 1 1 d .
O5 O 0.58091(11) -0.1060(2) 0.78359(9) 0.0583(7) Uani 1 1 d .
O6 O 0.61918(10) -0.0364(2) 0.72213(9) 0.0490(6) Uani 1 1 d .
O7 O 0.62275(9) 0.2101(2) 0.69045(9) 0.0493(6) Uani 1 1 d .
O8 O 0.69633(9) 0.1385(2) 0.71876(10) 0.0486(6) Uani 1 1 d .
N1 N 0.63442(9) -0.0160(2) 0.88987(9) 0.0326(5) Uani 1 1 d .
N2 N 0.62136(10) -0.1111(2) 0.96633(10) 0.0350(6) Uani 1 1 d .
H2A H 0.6381(12) -0.065(3) 0.9810(14) 0.032(9) Uiso 1 1 d .
N3 N 0.57255(10) -0.1482(2) 0.88591(11) 0.0358(6) Uani 1 1 d .
N4 N 0.68069(11) 0.3996(2) 0.76219(11) 0.0443(7) Uani 1 1 d .
C1 C 0.64216(11) 0.1907(3) 0.88158(12) 0.0339(7) Uani 1 1 d .
C2 C 0.61509(13) 0.2583(3) 0.91753(13) 0.0410(8) Uani 1 1 d .
C3 C 0.54319(17) 0.3667(4) 0.9201(2) 0.0692(12) Uani 1 1 d .
H3A H 0.5334 0.3141 0.9452 0.104 Uiso 1 1 calc R
H3B H 0.5152 0.3921 0.8965 0.104 Uiso 1 1 calc R
H3C H 0.5590 0.4315 0.9383 0.104 Uiso 1 1 calc R
C4 C 0.68690(11) 0.1358(3) 0.90994(12) 0.0380(7) Uani 1 1 d .
C5 C 0.73076(13) 0.1861(4) 0.93243(14) 0.0523(9) Uani 1 1 d .
H5 H 0.7347 0.2652 0.9321 0.063 Uiso 1 1 calc R
C6 C 0.76775(14) 0.1168(5) 0.95491(16) 0.0628(12) Uani 1 1 d .
H6 H 0.7964 0.1496 0.9714 0.075 Uiso 1 1 calc R
C7 C 0.76343(14) -0.0004(5) 0.95357(16) 0.0639(12) Uani 1 1 d .
H7 H 0.7898 -0.0445 0.9681 0.077 Uiso 1 1 calc R
C8 C 0.72112(13) -0.0554(4) 0.93133(14) 0.0480(9) Uani 1 1 d .
C9 C 0.68286(11) 0.0178(3) 0.91238(11) 0.0370(7) Uani 1 1 d .
C10 C 0.71881(16) -0.1841(4) 0.92705(19) 0.0665(12) Uani 1 1 d .
H10A H 0.7070 -0.2151 0.9573 0.100 Uiso 1 1 calc R
H10B H 0.7506 -0.2138 0.9255 0.100 Uiso 1 1 calc R
H10C H 0.6974 -0.2053 0.8957 0.100 Uiso 1 1 calc R
C11 C 0.60856(11) -0.0926(3) 0.91492(12) 0.0330(6) Uani 1 1 d .
C12 C 0.61301(11) -0.2137(3) 0.99395(12) 0.0358(7) Uani 1 1 d .
C13 C 0.62068(13) -0.3195(3) 0.97263(14) 0.0425(8) Uani 1 1 d .
H13 H 0.6298 -0.3241 0.9394 0.051 Uiso 1 1 calc R
C14 C 0.61498(15) -0.4175(3) 1.00014(17) 0.0546(10) Uani 1 1 d .
H14 H 0.6194 -0.4888 0.9854 0.065 Uiso 1 1 calc R
C15 C 0.60272(17) -0.4096(4) 1.04944(17) 0.0623(11) Uani 1 1 d .
H15 H 0.5999 -0.4758 1.0688 0.075 Uiso 1 1 calc R
C16 C 0.59466(16) -0.3060(4) 1.07045(15) 0.0572(10) Uani 1 1 d .
H16 H 0.5859 -0.3031 1.1039 0.069 Uiso 1 1 calc R
C17 C 0.59901(13) -0.2044(3) 1.04361(13) 0.0432(8) Uani 1 1 d .
C18 C 0.58775(18) -0.0925(4) 1.06684(16) 0.0627(11) Uani 1 1 d .
H18A H 0.6116 -0.0369 1.0608 0.094 Uiso 1 1 calc R
H18B H 0.5881 -0.1014 1.1040 0.094 Uiso 1 1 calc R
H18C H 0.5563 -0.0670 1.0507 0.094 Uiso 1 1 calc R
C19 C 0.53072(11) -0.1981(3) 0.90265(12) 0.0367(7) Uani 1 1 d .
C20 C 0.50922(13) -0.1465(3) 0.94150(14) 0.0435(8) Uani 1 1 d .
H20 H 0.5222 -0.0796 0.9574 0.052 Uiso 1 1 calc R
C21 C 0.46831(14) -0.1949(3) 0.95667(17) 0.0541(10) Uani 1 1 d .
H21 H 0.4542 -0.1620 0.9836 0.065 Uiso 1 1 calc R
C22 C 0.44870(15) -0.2916(4) 0.93183(19) 0.0632(11) Uani 1 1 d .
H22 H 0.4206 -0.3232 0.9411 0.076 Uiso 1 1 calc R
C23 C 0.47034(15) -0.3415(4) 0.89351(18) 0.0596(11) Uani 1 1 d .
H23 H 0.4569 -0.4081 0.8776 0.072 Uiso 1 1 calc R
C24 C 0.51163(13) -0.2968(3) 0.87725(15) 0.0468(8) Uani 1 1 d .
C25 C 0.53526(18) -0.3530(4) 0.83505(18) 0.0694(13) Uani 1 1 d .
H25A H 0.5342 -0.3020 0.8056 0.104 Uiso 1 1 calc R
H25B H 0.5183 -0.4224 0.8239 0.104 Uiso 1 1 calc R
H25C H 0.5684 -0.3706 0.8487 0.104 Uiso 1 1 calc R
C26 C 0.61298(10) 0.0811(3) 0.85534(11) 0.0291(6) Uani 1 1 d .
C27 C 0.55886(11) 0.0945(3) 0.86038(12) 0.0325(6) Uani 1 1 d .
C28 C 0.48280(13) 0.1527(5) 0.81650(17) 0.0706(14) Uani 1 1 d .
H28A H 0.4667 0.0874 0.8285 0.106 Uiso 1 1 calc R
H28B H 0.4673 0.1735 0.7818 0.106 Uiso 1 1 calc R
H28C H 0.4810 0.2157 0.8401 0.106 Uiso 1 1 calc R
C29 C 0.62305(10) 0.0709(3) 0.79982(11) 0.0308(6) Uani 1 1 d .
C30 C 0.60600(11) -0.0329(3) 0.76947(11) 0.0354(7) Uani 1 1 d .
C31 C 0.60021(17) -0.1303(4) 0.68840(16) 0.0627(11) Uani 1 1 d .
H31A H 0.6096 -0.2016 0.7056 0.094 Uiso 1 1 calc R
H31B H 0.6129 -0.1261 0.6558 0.094 Uiso 1 1 calc R
H31C H 0.5655 -0.1255 0.6815 0.094 Uiso 1 1 calc R
C32 C 0.64395(10) 0.1617(3) 0.78036(11) 0.0316(6) Uani 1 1 d .
C33 C 0.65195(11) 0.1704(3) 0.72495(12) 0.0352(7) Uani 1 1 d .
C34 C 0.70874(18) 0.1509(5) 0.66658(17) 0.0744(14) Uani 1 1 d .
H34A H 0.6907 0.0965 0.6434 0.112 Uiso 1 1 calc R
H34B H 0.7428 0.1374 0.6677 0.112 Uiso 1 1 calc R
H34C H 0.7010 0.2271 0.6540 0.112 Uiso 1 1 calc R
C35 C 0.64702(18) 0.4622(3) 0.73171(17) 0.0612(11) Uani 1 1 d .
C36 C 0.6594(3) 0.5249(4) 0.68976(19) 0.0870(17) Uani 1 1 d .
H36 H 0.6361 0.5685 0.6688 0.104 Uiso 1 1 calc R
C37 C 0.7060(3) 0.5223(5) 0.6793(2) 0.104(2) Uani 1 1 d .
H37 H 0.7144 0.5631 0.6510 0.125 Uiso 1 1 calc R
C38 C 0.7393(2) 0.4606(5) 0.7102(2) 0.0871(18) Uani 1 1 d .
H38 H 0.7710 0.4585 0.7033 0.105 Uiso 1 1 calc R
C39 C 0.72670(16) 0.3997(4) 0.75257(17) 0.0606(11) Uani 1 1 d .
C40 C 0.5970(2) 0.4605(5) 0.7444(2) 0.0871(16) Uani 1 1 d .
H40A H 0.5819 0.3888 0.7335 0.131 Uiso 1 1 calc R
H40B H 0.5786 0.5220 0.7263 0.131 Uiso 1 1 calc R
H40C H 0.5980 0.4696 0.7817 0.131 Uiso 1 1 calc R
C41 C 0.76284(17) 0.3327(5) 0.7886(2) 0.0834(15) Uani 1 1 d .
H41A H 0.7674 0.3673 0.8229 0.125 Uiso 1 1 calc R
H41B H 0.7931 0.3318 0.7752 0.125 Uiso 1 1 calc R
H41C H 0.7514 0.2557 0.7911 0.125 Uiso 1 1 calc R
O9 O 0.67387(17) 0.0732(4) 1.03330(15) 0.1058(15) Uani 1 1 d .
H3D H 0.5738(12) -0.147(3) 0.8581(14) 0.030(10) Uiso 1 1 d .

loop_
_atom_site_aniso_label
_atom_site_aniso_U_11
_atom_site_aniso_U_22
_atom_site_aniso_U_33
_atom_site_aniso_U_23
_atom_site_aniso_U_13
_atom_site_aniso_U_12
Pd1 0.03999(14) 0.03794(14) 0.03212(14) -0.00280(10) 0.01159(10) -0.01197(10)
Br1 0.1003(4) 0.0567(3) 0.0625(3) -0.0220(2) 0.0328(2) -0.0334(2)
O1 0.0589(16) 0.0769(19) 0.0372(14) -0.0193(13) 0.0126(11) -0.0113(14)
O2 0.0503(14) 0.0419(13) 0.0494(14) -0.0042(11) 0.0143(11) -0.0027(11)
O3 0.0447(13) 0.0442(13) 0.0378(12) 0.0037(10) 0.0174(10) -0.0025(10)
O4 0.0312(11) 0.0799(18) 0.0297(11) -0.0021(11) 0.0017(9) 0.0037(12)
O5 0.087(2) 0.0561(16) 0.0336(13) -0.0076(11) 0.0136(12) -0.0366(15)
O6 0.0643(16) 0.0523(15) 0.0336(12) -0.0151(11) 0.0182(11) -0.0173(12)
O7 0.0545(15) 0.0628(16) 0.0304(12) 0.0059(11) 0.0063(11) -0.0004(13)
O8 0.0427(13) 0.0623(16) 0.0455(14) 0.0005(12) 0.0214(11) -0.0004(12)
N1 0.0291(12) 0.0417(14) 0.0266(12) 0.0030(10) 0.0031(10) -0.0061(11)
N2 0.0411(15) 0.0358(14) 0.0279(13) 0.0004(11) 0.0048(11) -0.0047(12)
N3 0.0395(15) 0.0420(16) 0.0261(14) 0.0022(12) 0.0060(11) -0.0080(12)
N4 0.0574(18) 0.0385(15) 0.0398(15) -0.0023(12) 0.0160(13) -0.0120(13)
C1 0.0351(15) 0.0393(17) 0.0282(14) -0.0044(12) 0.0073(12) -0.0109(13)
C2 0.0465(19) 0.0422(18) 0.0365(18) -0.0084(14) 0.0132(14) -0.0158(15)
C3 0.063(3) 0.064(3) 0.085(3) -0.021(2) 0.024(2) 0.004(2)
C4 0.0327(16) 0.051(2) 0.0313(16) -0.0033(14) 0.0086(12) -0.0107(14)
C5 0.044(2) 0.071(3) 0.0418(19) -0.0114(18) 0.0037(15) -0.0203(18)
C6 0.0351(19) 0.099(4) 0.050(2) -0.011(2) -0.0041(16) -0.016(2)
C7 0.0352(19) 0.102(4) 0.052(2) 0.002(2) -0.0034(16) 0.006(2)
C8 0.0382(18) 0.068(2) 0.0380(18) 0.0028(17) 0.0063(14) 0.0027(17)
C9 0.0297(15) 0.057(2) 0.0244(14) -0.0004(13) 0.0039(12) -0.0064(14)
C10 0.051(2) 0.077(3) 0.072(3) 0.009(2) 0.011(2) 0.016(2)
C11 0.0348(15) 0.0360(16) 0.0288(15) 0.0006(12) 0.0071(12) -0.0003(13)
C12 0.0374(16) 0.0399(17) 0.0299(15) 0.0049(13) 0.0046(12) 0.0016(13)
C13 0.0471(19) 0.0415(19) 0.0377(17) -0.0018(14) 0.0033(14) 0.0031(15)
C14 0.058(2) 0.0379(19) 0.064(3) -0.0019(17) -0.0048(19) -0.0009(17)
C15 0.083(3) 0.042(2) 0.059(3) 0.0161(18) 0.003(2) -0.009(2)
C16 0.073(3) 0.060(2) 0.041(2) 0.0107(17) 0.0122(18) -0.011(2)
C17 0.053(2) 0.0442(19) 0.0327(16) 0.0041(14) 0.0086(14) -0.0010(16)
C18 0.090(3) 0.059(2) 0.045(2) -0.0028(18) 0.028(2) 0.004(2)
C19 0.0344(15) 0.0388(17) 0.0359(16) 0.0104(13) 0.0024(13) -0.0050(13)
C20 0.0454(19) 0.0402(18) 0.0466(19) 0.0065(15) 0.0126(15) -0.0009(15)
C21 0.050(2) 0.049(2) 0.068(3) 0.0109(19) 0.0259(19) 0.0004(17)
C22 0.050(2) 0.059(3) 0.086(3) 0.013(2) 0.025(2) -0.0127(19)
C23 0.056(2) 0.052(2) 0.070(3) 0.002(2) 0.008(2) -0.0233(19)
C24 0.0476(19) 0.046(2) 0.046(2) 0.0030(16) 0.0049(15) -0.0114(16)
C25 0.085(3) 0.060(3) 0.066(3) -0.022(2) 0.022(2) -0.027(2)
C26 0.0283(14) 0.0329(15) 0.0259(14) 0.0038(11) 0.0033(11) -0.0062(12)
C27 0.0346(15) 0.0330(16) 0.0303(15) -0.0027(12) 0.0058(12) -0.0074(12)
C28 0.0332(19) 0.124(4) 0.053(2) -0.007(3) 0.0014(17) 0.012(2)
C29 0.0302(14) 0.0380(16) 0.0242(14) -0.0009(12) 0.0048(11) -0.0043(12)
C30 0.0374(16) 0.0441(18) 0.0248(14) -0.0012(13) 0.0045(12) -0.0069(14)
C31 0.085(3) 0.061(3) 0.043(2) -0.0229(19) 0.012(2) -0.016(2)
C32 0.0239(13) 0.0435(17) 0.0278(14) 0.0031(12) 0.0051(11) -0.0021(12)
C33 0.0374(16) 0.0377(16) 0.0322(16) -0.0023(13) 0.0107(13) -0.0075(13)
C34 0.076(3) 0.099(4) 0.059(3) -0.004(2) 0.045(2) -0.005(3)
C35 0.091(3) 0.041(2) 0.052(2) 0.0009(17) 0.012(2) -0.001(2)
C36 0.150(6) 0.057(3) 0.052(3) 0.009(2) 0.010(3) -0.008(3)
C37 0.180(7) 0.083(4) 0.059(3) 0.005(3) 0.044(4) -0.053(4)
C38 0.106(4) 0.094(4) 0.072(3) -0.014(3) 0.048(3) -0.051(4)
C39 0.065(3) 0.057(2) 0.065(3) -0.012(2) 0.027(2) -0.030(2)
C40 0.087(4) 0.086(4) 0.087(4) 0.006(3) 0.009(3) 0.031(3)
C41 0.050(3) 0.102(4) 0.100(4) -0.014(3) 0.019(3) -0.022(3)
O9 0.138(4) 0.117(3) 0.069(2) -0.026(2) 0.037(2) -0.063(3)

loop_
_atom_type_symbol
_atom_type_description
_atom_type_scat_dispersion_real
_atom_type_scat_dispersion_imag
_atom_type_scat_source
C C 0.0033 0.0016 'International Tables Vol C Tables 4.2.6.8 and 6.1.1.4'
H H 0.0000 0.0000 'International Tables Vol C Tables 4.2.6.8 and 6.1.1.4'
N N 0.0061 0.0033 'International Tables Vol C Tables 4.2.6.8 and 6.1.1.4'
O O 0.0106 0.0060 'International Tables Vol C Tables 4.2.6.8 and 6.1.1.4'
Br Br -0.2901 2.4595 'International Tables Vol C Tables 4.2.6.8 and 6.1.1.4'
Pd Pd -0.9988 1.0072 'International Tables Vol C Tables 4.2.6.8 and 6.1.1.4'

loop_
_geom_angle_atom_site_label_1
_geom_angle_atom_site_label_2
_geom_angle_atom_site_label_3
_geom_angle
C32 Pd1 C1 81.11(12)
C32 Pd1 N4 94.51(11)
C1 Pd1 N4 175.40(12)
C32 Pd1 Br1 177.59(9)
C1 Pd1 Br1 96.48(8)
N4 Pd1 Br1 87.90(8)
C2 O2 C3 117.7(3)
C27 O4 C28 115.5(3)
C30 O6 C31 116.5(3)
C33 O8 C34 116.4(3)
C11 N1 C9 121.3(2)
C11 N1 C26 125.3(2)
C9 N1 C26 107.1(2)
C11 N2 C12 126.1(3)
C11 N2 H2A 115(3)
C12 N2 H2A 118(3)
C11 N3 C19 127.9(3)
C11 N3 H3D 114(3)
C19 N3 H3D 118(3)
C35 N4 C39 119.7(4)
C35 N4 Pd1 120.0(3)
C39 N4 Pd1 120.3(3)
C4 C1 C2 112.8(3)
C4 C1 C26 101.2(2)
C2 C1 C26 113.9(2)
C4 C1 Pd1 109.1(2)
C2 C1 Pd1 108.5(2)
C26 C1 Pd1 111.05(18)
O1 C2 O2 123.2(3)
O1 C2 C1 125.5(3)
O2 C2 C1 111.3(3)
O2 C3 H3A 109.5
O2 C3 H3B 109.5
H3A C3 H3B 109.5
O2 C3 H3C 109.5
H3A C3 H3C 109.5
H3B C3 H3C 109.5
C9 C4 C5 118.1(3)
C9 C4 C1 112.5(3)
C5 C4 C1 129.4(3)
C6 C5 C4 118.7(4)
C6 C5 H5 120.6
C4 C5 H5 120.6
C5 C6 C7 121.4(4)
C5 C6 H6 119.3
C7 C6 H6 119.3
C6 C7 C8 122.5(4)
C6 C7 H7 118.7
C8 C7 H7 118.7
C7 C8 C9 114.7(4)
C7 C8 C10 121.0(4)
C9 C8 C10 124.3(3)
C4 C9 C8 124.2(3)
C4 C9 N1 109.4(3)
C8 C9 N1 126.3(3)
C8 C10 H10A 109.5
C8 C10 H10B 109.5
H10A C10 H10B 109.5
C8 C10 H10C 109.5
H10A C10 H10C 109.5
H10B C10 H10C 109.5
N3 C11 N2 122.9(3)
N3 C11 N1 117.7(3)
N2 C11 N1 119.4(3)
C13 C12 C17 121.0(3)
C13 C12 N2 120.4(3)
C17 C12 N2 118.6(3)
C14 C13 C12 120.4(3)
C14 C13 H13 119.8
C12 C13 H13 119.8
C15 C14 C13 119.2(4)
C15 C14 H14 120.4
C13 C14 H14 120.4
C16 C15 C14 120.6(4)
C16 C15 H15 119.7
C14 C15 H15 119.7
C15 C16 C17 122.2(4)
C15 C16 H16 118.9
C17 C16 H16 118.9
C16 C17 C12 116.5(3)
C16 C17 C18 120.8(3)
C12 C17 C18 122.7(3)
C17 C18 H18A 109.5
C17 C18 H18B 109.5
H18A C18 H18B 109.5
C17 C18 H18C 109.5
H18A C18 H18C 109.5
H18B C18 H18C 109.5
C20 C19 C24 121.6(3)
C20 C19 N3 120.4(3)
C24 C19 N3 118.0(3)
C19 C20 C21 119.7(4)
C19 C20 H20 120.2
C21 C20 H20 120.2
C22 C21 C20 119.6(4)
C22 C21 H21 120.2
C20 C21 H21 120.2
C23 C22 C21 120.0(4)
C23 C22 H22 120.0
C21 C22 H22 120.0
C22 C23 C24 122.5(4)
C22 C23 H23 118.7
C24 C23 H23 118.7
C23 C24 C19 116.6(4)
C23 C24 C25 122.0(4)
C19 C24 C25 121.4(3)
C24 C25 H25A 109.5
C24 C25 H25B 109.5
H25A C25 H25B 109.5
C24 C25 H25C 109.5
H25A C25 H25C 109.5
H25B C25 H25C 109.5
C29 C26 N1 112.6(2)
C29 C26 C27 114.6(2)
N1 C26 C27 109.4(2)
C29 C26 C1 107.7(2)
N1 C26 C1 102.8(2)
C27 C26 C1 108.9(2)
O3 C27 O4 125.0(3)
O3 C27 C26 124.0(3)
O4 C27 C26 110.9(2)
O4 C28 H28A 109.5
O4 C28 H28B 109.5
H28A C28 H28B 109.5
O4 C28 H28C 109.5
H28A C28 H28C 109.5
H28B C28 H28C 109.5
C32 C29 C30 125.0(3)
C32 C29 C26 116.5(3)
C30 C29 C26 118.3(3)
O5 C30 O6 120.9(3)
O5 C30 C29 125.6(3)
O6 C30 C29 113.4(3)
O6 C31 H31A 109.5
O6 C31 H31B 109.5
H31A C31 H31B 109.5
O6 C31 H31C 109.5
H31A C31 H31C 109.5
H31B C31 H31C 109.5
C29 C32 C33 123.4(3)
C29 C32 Pd1 120.2(2)
C33 C32 Pd1 116.1(2)
O7 C33 O8 124.1(3)
O7 C33 C32 123.5(3)
O8 C33 C32 112.2(3)
O8 C34 H34A 109.5
O8 C34 H34B 109.5
H34A C34 H34B 109.5
O8 C34 H34C 109.5
H34A C34 H34C 109.5
H34B C34 H34C 109.5
N4 C35 C36 120.3(5)
N4 C35 C40 117.6(4)
C36 C35 C40 122.1(5)
C37 C36 C35 119.7(6)
C37 C36 H36 120.1
C35 C36 H36 120.1
C38 C37 C36 119.5(5)
C38 C37 H37 120.2
C36 C37 H37 120.2
C37 C38 C39 120.2(6)
C37 C38 H38 119.9
C39 C38 H38 119.9
N4 C39 C38 120.5(5)
N4 C39 C41 117.5(4)
C38 C39 C41 122.0(5)
C35 C40 H40A 109.5
C35 C40 H40B 109.5
H40A C40 H40B 109.5
C35 C40 H40C 109.5
H40A C40 H40C 109.5
H40B C40 H40C 109.5
C39 C41 H41A 109.5
C39 C41 H41B 109.5
H41A C41 H41B 109.5
C39 C41 H41C 109.5
H41A C41 H41C 109.5
H41B C41 H41C 109.5

loop_
_geom_bond_atom_site_label_1
_geom_bond_atom_site_label_2
_geom_bond_distance
Pd1 C32 1.985(3)
Pd1 C1 2.061(3)
Pd1 N4 2.130(3)
Pd1 Br1 2.5384(5)
O1 C2 1.206(4)
O2 C2 1.343(4)
O2 C3 1.441(5)
O3 C27 1.195(4)
O4 C27 1.320(4)
O4 C28 1.454(4)
O5 C30 1.196(4)
O6 C30 1.324(4)
O6 C31 1.447(4)
O7 C33 1.202(4)
O8 C33 1.327(4)
O8 C34 1.443(4)
N1 C11 1.370(4)
N1 C9 1.442(4)
N1 C26 1.507(4)
N2 C11 1.332(4)
N2 C12 1.430(4)
N2 H2A 0.78(4)
N3 C11 1.327(4)
N3 C19 1.429(4)
N3 H3D 0.72(4)
N4 C35 1.344(5)
N4 C39 1.345(5)
C1 C4 1.492(5)
C1 C2 1.504(4)
C1 C26 1.609(4)
C3 H3A 0.9600
C3 H3B 0.9600
C3 H3C 0.9600
C4 C9 1.385(5)
C4 C5 1.401(5)
C5 C6 1.369(6)
C5 H5 0.9300
C6 C7 1.373(7)
C6 H6 0.9300
C7 C8 1.389(6)
C7 H7 0.9300
C8 C9 1.396(5)
C8 C10 1.508(6)
C10 H10A 0.9600
C10 H10B 0.9600
C10 H10C 0.9600
C12 C13 1.381(5)
C12 C17 1.395(5)
C13 C14 1.368(5)
C13 H13 0.9300
C14 C15 1.365(6)
C14 H14 0.9300
C15 C16 1.358(6)
C15 H15 0.9300
C16 C17 1.387(5)
C16 H16 0.9300
C17 C18 1.491(5)
C18 H18A 0.9600
C18 H18B 0.9600
C18 H18C 0.9600
C19 C20 1.379(5)
C19 C24 1.391(5)
C20 C21 1.383(5)
C20 H20 0.9300
C21 C22 1.369(6)
C21 H21 0.9300
C22 C23 1.363(6)
C22 H22 0.9300
C23 C24 1.387(5)
C23 H23 0.9300
C24 C25 1.504(6)
C25 H25A 0.9600
C25 H25B 0.9600
C25 H25C 0.9600
C26 C29 1.501(4)
C26 C27 1.544(4)
C28 H28A 0.9600
C28 H28B 0.9600
C28 H28C 0.9600
C29 C32 1.343(4)
C29 C30 1.481(4)
C31 H31A 0.9600
C31 H31B 0.9600
C31 H31C 0.9600
C32 C33 1.478(4)
C34 H34A 0.9600
C34 H34B 0.9600
C34 H34C 0.9600
C35 C36 1.390(7)
C35 C40 1.483(7)
C36 C37 1.368(9)
C36 H36 0.9300
C37 C38 1.337(9)
C37 H37 0.9300
C38 C39 1.390(7)
C38 H38 0.9300
C39 C41 1.484(7)
C40 H40A 0.9600
C40 H40B 0.9600
C40 H40C 0.9600
C41 H41A 0.9600
C41 H41B 0.9600
C41 H41C 0.9600

loop_
_geom_torsion_atom_site_label_1
_geom_torsion_atom_site_label_2
_geom_torsion_atom_site_label_3
_geom_torsion_atom_site_label_4
_geom_torsion
C32 Pd1 N4 C35 88.9(3)
C1 Pd1 N4 C35 106.6(15)
Br1 Pd1 N4 C35 -91.2(3)
C32 Pd1 N4 C39 -90.3(3)
C1 Pd1 N4 C39 -72.5(16)
Br1 Pd1 N4 C39 89.6(3)
C32 Pd1 C1 C4 95.5(2)
N4 Pd1 C1 C4 77.6(15)
Br1 Pd1 C1 C4 -84.4(2)
C32 Pd1 C1 C2 -141.1(2)
N4 Pd1 C1 C2 -159.1(14)
Br1 Pd1 C1 C2 38.9(2)
C32 Pd1 C1 C26 -15.2(2)
N4 Pd1 C1 C26 -33.1(16)
Br1 Pd1 C1 C26 164.82(19)
C3 O2 C2 O1 -7.2(5)
C3 O2 C2 C1 172.4(3)
C4 C1 C2 O1 -3.0(5)
C26 C1 C2 O1 111.7(4)
Pd1 C1 C2 O1 -124.0(3)
C4 C1 C2 O2 177.4(3)
C26 C1 C2 O2 -67.9(3)
Pd1 C1 C2 O2 56.4(3)
C2 C1 C4 C9 110.2(3)
C26 C1 C4 C9 -11.9(3)
Pd1 C1 C4 C9 -129.1(2)
C2 C1 C4 C5 -71.1(4)
C26 C1 C4 C5 166.7(3)
Pd1 C1 C4 C5 49.6(4)
C9 C4 C5 C6 1.1(5)
C1 C4 C5 C6 -177.5(3)
C4 C5 C6 C7 3.1(6)
C5 C6 C7 C8 -2.5(7)
C6 C7 C8 C9 -2.4(6)
C6 C7 C8 C10 175.6(4)
C5 C4 C9 C8 -6.4(5)
C1 C4 C9 C8 172.5(3)
C5 C4 C9 N1 176.8(3)
C1 C4 C9 N1 -4.4(4)
C7 C8 C9 C4 6.9(5)
C10 C8 C9 C4 -171.0(4)
C7 C8 C9 N1 -176.8(3)
C10 C8 C9 N1 5.3(6)
C11 N1 C9 C4 -133.1(3)
C26 N1 C9 C4 20.3(3)
C11 N1 C9 C8 50.1(4)
C26 N1 C9 C8 -156.5(3)
C19 N3 C11 N2 27.0(5)
C19 N3 C11 N1 -155.5(3)
C12 N2 C11 N3 24.3(5)
C12 N2 C11 N1 -153.2(3)
C9 N1 C11 N3 -158.0(3)
C26 N1 C11 N3 53.6(4)
C9 N1 C11 N2 19.6(4)
C26 N1 C11 N2 -128.7(3)
C11 N2 C12 C13 42.8(5)
C11 N2 C12 C17 -139.8(3)
C17 C12 C13 C14 -0.5(5)
N2 C12 C13 C14 176.8(3)
C12 C13 C14 C15 -1.5(6)
C13 C14 C15 C16 2.2(7)
C14 C15 C16 C17 -0.8(7)
C15 C16 C17 C12 -1.1(6)
C15 C16 C17 C18 177.2(4)
C13 C12 C17 C16 1.7(5)
N2 C12 C17 C16 -175.6(3)
C13 C12 C17 C18 -176.6(4)
N2 C12 C17 C18 6.1(5)
C11 N3 C19 C20 35.3(5)
C11 N3 C19 C24 -147.1(3)
C24 C19 C20 C21 1.5(5)
N3 C19 C20 C21 179.0(3)
C19 C20 C21 C22 -2.0(6)
C20 C21 C22 C23 2.0(7)
C21 C22 C23 C24 -1.5(7)
C22 C23 C24 C19 0.9(6)
C22 C23 C24 C25 179.8(4)
C20 C19 C24 C23 -0.9(5)
N3 C19 C24 C23 -178.5(3)
C20 C19 C24 C25 -179.8(4)
N3 C19 C24 C25 2.6(5)
C11 N1 C26 C29 -118.7(3)
C9 N1 C26 C29 89.3(3)
C11 N1 C26 C27 10.0(4)
C9 N1 C26 C27 -142.0(2)
C11 N1 C26 C1 125.6(3)
C9 N1 C26 C1 -26.4(3)
C4 C1 C26 C29 -96.5(3)
C2 C1 C26 C29 142.1(3)
Pd1 C1 C26 C29 19.2(3)
C4 C1 C26 N1 22.7(3)
C2 C1 C26 N1 -98.7(3)
Pd1 C1 C26 N1 138.38(19)
C4 C1 C26 C27 138.7(2)
C2 C1 C26 C27 17.3(3)
Pd1 C1 C26 C27 -105.6(2)
C28 O4 C27 O3 3.5(5)
C28 O4 C27 C26 -173.2(3)
C29 C26 C27 O3 166.5(3)
N1 C26 C27 O3 38.9(4)
C1 C26 C27 O3 -72.8(4)
C29 C26 C27 O4 -16.8(4)
N1 C26 C27 O4 -144.4(3)
C1 C26 C27 O4 103.9(3)
N1 C26 C29 C32 -126.0(3)
C27 C26 C29 C32 108.0(3)
C1 C26 C29 C32 -13.3(4)
N1 C26 C29 C30 58.7(3)
C27 C26 C29 C30 -67.2(4)
C1 C26 C29 C30 171.4(3)
C31 O6 C30 O5 2.2(5)
C31 O6 C30 C29 -174.7(3)
C32 C29 C30 O5 -167.8(3)
C26 C29 C30 O5 7.0(5)
C32 C29 C30 O6 8.9(5)
C26 C29 C30 O6 -176.3(3)
C30 C29 C32 C33 1.1(5)
C26 C29 C32 C33 -173.8(3)
C30 C29 C32 Pd1 175.8(2)
C26 C29 C32 Pd1 0.9(4)
C1 Pd1 C32 C29 8.9(2)
N4 Pd1 C32 C29 -172.5(3)
Br1 Pd1 C32 C29 9(2)
C1 Pd1 C32 C33 -176.0(2)
N4 Pd1 C32 C33 2.5(2)
Br1 Pd1 C32 C33 -175(13)
C34 O8 C33 O7 -1.5(5)
C34 O8 C33 C32 -176.1(3)
C29 C32 C33 O7 89.3(4)
Pd1 C32 C33 O7 -85.6(4)
C29 C32 C33 O8 -96.1(4)
Pd1 C32 C33 O8 89.0(3)
C39 N4 C35 C36 1.3(6)
Pd1 N4 C35 C36 -177.9(3)
C39 N4 C35 C40 -179.2(4)
Pd1 N4 C35 C40 1.7(5)
N4 C35 C36 C37 0.4(7)
C40 C35 C36 C37 -179.1(5)
C35 C36 C37 C38 -1.0(9)
C36 C37 C38 C39 0.0(9)
C35 N4 C39 C38 -2.3(6)
Pd1 N4 C39 C38 176.8(3)
C35 N4 C39 C41 177.7(4)
Pd1 N4 C39 C41 -3.1(5)
C37 C38 C39 N4 1.7(7)
C37 C38 C39 C41 -178.3(5)
